data_2231179
loop_
_publ_author_name
'Jasinski, Jerry P.'
'Golen, James A.'
'Siddegowda, M. S.'
'Yathirajan, H. S.'
'Swamy, M. T.'

_publ_section_title
;
 2,2-Diphenylacetamide
;
_journal_coeditor_code JH2307
_journal_issue 8
_journal_name_full 'Acta Crystallographica Section E'
_journal_page_first o1992
_journal_page_last o1993
_journal_paper_doi 10.1107/S1600536811026717
_journal_volume 67
_journal_year 2011
_chemical_formula_iupac 'C14 H13 N O'
_chemical_formula_moiety 'C14 H13 N O'
_chemical_formula_sum 'C14 H13 N O'
_chemical_formula_weight 211.25
_chemical_name_systematic
;
2,2-Diphenylacetamide
;
_space_group_IT_number 4
_symmetry_cell_setting monoclinic
_symmetry_space_group_name_Hall 'P 2yb'
_symmetry_space_group_name_H-M 'P 1 21 1'
_atom_sites_solution_hydrogens geom
_atom_sites_solution_primary direct
_atom_sites_solution_secondary difmap
_cell_angle_alpha 90.00
_cell_angle_beta 98.152(5)
_cell_angle_gamma 90.00
_cell_formula_units_Z 4
_cell_length_a 5.1687(3)
_cell_length_b 28.5511(13)
_cell_length_c 7.8006(4)
_cell_measurement_reflns_used 5082
_cell_measurement_temperature 173(2)
_cell_measurement_theta_max 70.4133
_cell_measurement_theta_min 4.6424
_cell_volume 1139.52(10)
_computing_cell_refinement '<i>CrysAlis PRO</i> (Oxford Diffraction, 2010)'
_computing_data_collection '<i>CrysAlis PRO</i> (Oxford Diffraction, 2010)'
_computing_data_reduction '<i>CrysAlis RED</i> (Oxford Diffraction, 2010)'
_computing_molecular_graphics '<i>SHELXTL</i> (Sheldrick, 2008)'
_computing_publication_material '<i>SHELXTL</i> (Sheldrick, 2008)'
_computing_structure_refinement '<i>SHELXL97</i> (Sheldrick, 2008)'
_computing_structure_solution '<i>SHELXS97</i> (Sheldrick, 2008)'
_diffrn_ambient_temperature 173(2)
_diffrn_detector_area_resol_mean 16.1500
_diffrn_measured_fraction_theta_full 0.999
_diffrn_measured_fraction_theta_max 0.991
_diffrn_measurement_device_type 'Oxford Diffraction Xcalibur Eos Gemini'
_diffrn_measurement_method \w
_diffrn_radiation_monochromator graphite
_diffrn_radiation_source 'Enhance (Cu) X-ray Source'
_diffrn_radiation_type CuK\a
_diffrn_radiation_wavelength 1.54178
_diffrn_reflns_av_R_equivalents 0.0171
_diffrn_reflns_av_sigmaI/netI 0.0167
_diffrn_reflns_limit_h_max 6
_diffrn_reflns_limit_h_min -6
_diffrn_reflns_limit_k_max 34
_diffrn_reflns_limit_k_min -34
_diffrn_reflns_limit_l_max 8
_diffrn_reflns_limit_l_min -9
_diffrn_reflns_number 6490
_diffrn_reflns_theta_full 68.00
_diffrn_reflns_theta_max 70.54
_diffrn_reflns_theta_min 5.73
_diffrn_standards_number 0
_exptl_absorpt_coefficient_mu 0.612
_exptl_absorpt_correction_T_max 0.8873
_exptl_absorpt_correction_T_min 0.7918
_exptl_absorpt_correction_type multi-scan
_exptl_absorpt_process_details
;
(CrysAlis RED; Oxford Diffraction, 2010)
;
_exptl_crystal_colour colorless
_exptl_crystal_density_diffrn 1.231
_exptl_crystal_density_method 'not measured'
_exptl_crystal_description block
_exptl_crystal_F_000 448
_exptl_crystal_size_max 0.40
_exptl_crystal_size_mid 0.25
_exptl_crystal_size_min 0.20
_refine_diff_density_max 0.206
_refine_diff_density_min -0.199
_refine_ls_extinction_coef 0.0118(13)
_refine_ls_extinction_expression Fc^*^=kFc[1+0.001xFc^2^\l^3^/sin(2\q)]^-1/4^
_refine_ls_extinction_method '<i>SHELXL97</i> (Sheldrick, 2008)'
_refine_ls_goodness_of_fit_ref 1.071
_refine_ls_hydrogen_treatment mixed
_refine_ls_matrix_type full
_refine_ls_number_parameters 303
_refine_ls_number_reflns 3978
_refine_ls_number_restraints 9
_refine_ls_restrained_S_all 1.070
_refine_ls_R_factor_all 0.0383
_refine_ls_R_factor_gt 0.0370
_refine_ls_shift/su_max 0.027
_refine_ls_shift/su_mean 0.006
_refine_ls_structure_factor_coef Fsqd
_refine_ls_weighting_details 'calc w=1/[\s^2^(Fo^2^)+(0.0695P)^2^+0.1057P] where P=(Fo^2^+2Fc^2^)/3'
_refine_ls_weighting_scheme calc
_refine_ls_wR_factor_gt 0.1051
_refine_ls_wR_factor_ref 0.1069
_reflns_number_gt 3869
_reflns_number_total 3978
_reflns_threshold_expression I>2\s(I)
_cod_data_source_file jh2307.cif
_cod_data_source_block I
_cod_original_sg_symbol_H-M 'P 21'
_cod_database_code 2231179
_cod_database_fobs_code 2231179

loop_
_symmetry_equiv_pos_as_xyz
'x, y, z'
'-x, y+1/2, -z'

loop_
_atom_site_type_symbol
_atom_site_label
_atom_site_fract_x
_atom_site_fract_y
_atom_site_fract_z
_atom_site_U_iso_or_equiv
_atom_site_adp_type
_atom_site_calc_flag
_atom_site_refinement_flags
_atom_site_occupancy
_atom_site_symmetry_multiplicity
N N1 0.9797(3) 0.54261(6) 0.6365(2) 0.0459(3) Uani d D 1 1
H H1B 1.121(3) 0.5307(8) 0.600(3) 0.055 Uiso d D 1 1
H H1A 0.984(5) 0.5667(6) 0.706(3) 0.055 Uiso d D 1 1
O O2 1.0081(2) 0.62240(4) -0.11977(17) 0.0465(3) Uani d . 1 1
O O1 0.5496(2) 0.53784(5) 0.64407(16) 0.0459(3) Uani d . 1 1
N N2 0.5779(3) 0.61736(6) -0.1120(2) 0.0469(4) Uani d D 1 1
H H2B 0.561(5) 0.5935(6) -0.185(3) 0.056 Uiso d D 1 1
H H2A 0.431(3) 0.6281(9) -0.080(3) 0.056 Uiso d D 1 1
C C1 0.7494(3) 0.52226(5) 0.5965(2) 0.0359(3) Uani d . 1 1
C C2 0.7440(3) 0.47718(6) 0.4902(2) 0.0377(3) Uani d . 1 1
H H2C 0.9097 0.4758 0.4381 0.045 Uiso calc R 1 1
C C3 0.5167(3) 0.47744(6) 0.3416(2) 0.0406(4) Uani d . 1 1
C C4 0.4550(5) 0.51789(8) 0.2469(3) 0.0678(6) Uani d . 1 1
H H4A 0.5534 0.5456 0.2759 0.081 Uiso calc R 1 1
C C5 0.2520(6) 0.51860(10) 0.1106(4) 0.0824(8) Uani d . 1 1
H H5A 0.2130 0.5467 0.0469 0.099 Uiso calc R 1 1
C C6 0.1062(5) 0.47893(10) 0.0666(3) 0.0683(6) Uani d . 1 1
H H6A -0.0353 0.4796 -0.0254 0.082 Uiso calc R 1 1
C C7 0.1684(4) 0.43851(9) 0.1575(3) 0.0577(5) Uani d . 1 1
H H7A 0.0707 0.4108 0.1272 0.069 Uiso calc R 1 1
C C8 0.3724(4) 0.43764(7) 0.2933(2) 0.0461(4) Uani d . 1 1
H H8A 0.4138 0.4092 0.3543 0.055 Uiso calc R 1 1
C C9 0.7419(3) 0.43519(5) 0.6105(2) 0.0375(3) Uani d . 1 1
C C10 0.5760(4) 0.43225(7) 0.7334(3) 0.0518(4) Uani d . 1 1
H H10A 0.4577 0.4571 0.7451 0.062 Uiso calc R 1 1
C C11 0.5795(5) 0.39352(9) 0.8402(3) 0.0606(5) Uani d . 1 1
H H11A 0.4630 0.3921 0.9239 0.073 Uiso calc R 1 1
C C12 0.7488(5) 0.35715(8) 0.8270(3) 0.0607(5) Uani d . 1 1
H H12A 0.7521 0.3309 0.9020 0.073 Uiso calc R 1 1
C C13 0.9135(5) 0.35925(9) 0.7036(4) 0.0738(7) Uani d . 1 1
H H13A 1.0288 0.3340 0.6910 0.089 Uiso calc R 1 1
C C14 0.9117(4) 0.39807(8) 0.5981(3) 0.0607(5) Uani d . 1 1
H H14A 1.0294 0.3994 0.5151 0.073 Uiso calc R 1 1
C C15 0.8083(3) 0.63780(6) -0.0712(2) 0.0355(3) Uani d . 1 1
C C16 0.8143(3) 0.68289(5) 0.0360(2) 0.0367(3) Uani d . 1 1
H H16A 0.6495 0.6841 0.0892 0.044 Uiso calc R 1 1
C C17 0.8148(3) 0.72535(6) -0.0840(2) 0.0373(3) Uani d . 1 1
C C18 0.9825(4) 0.72830(7) -0.2076(2) 0.0505(4) Uani d . 1 1
H H18A 1.1005 0.7034 -0.2201 0.061 Uiso calc R 1 1
C C19 0.9779(4) 0.76758(8) -0.3129(3) 0.0594(5) Uani d . 1 1
H H19A 1.0941 0.7694 -0.3967 0.071 Uiso calc R 1 1
C C20 0.8089(5) 0.80352(7) -0.2976(3) 0.0585(5) Uani d . 1 1
H H20A 0.8061 0.8301 -0.3710 0.070 Uiso calc R 1 1
C C21 0.6427(5) 0.80100(8) -0.1751(3) 0.0654(6) Uani d . 1 1
H H21A 0.5257 0.8260 -0.1627 0.078 Uiso calc R 1 1
C C22 0.6461(4) 0.76191(7) -0.0699(3) 0.0533(5) Uani d . 1 1
H H22A 0.5294 0.7603 0.0137 0.064 Uiso calc R 1 1
C C23 1.0422(3) 0.68233(6) 0.1827(2) 0.0404(3) Uani d . 1 1
C C24 1.1076(5) 0.64165(8) 0.2764(3) 0.0702(6) Uani d . 1 1
H H24A 1.0119 0.6137 0.2462 0.084 Uiso calc R 1 1
C C25 1.3098(6) 0.64110(11) 0.4128(3) 0.0848(8) Uani d . 1 1
H H25A 1.3508 0.6129 0.4757 0.102 Uiso calc R 1 1
C C26 1.4513(5) 0.68078(11) 0.4580(3) 0.0696(6) Uani d . 1 1
H H26A 1.5922 0.6801 0.5505 0.084 Uiso calc R 1 1
C C27 1.3884(4) 0.72136(9) 0.3690(3) 0.0608(5) Uani d . 1 1
H H27A 1.4847 0.7491 0.4008 0.073 Uiso calc R 1 1
C C28 1.1853(4) 0.72226(7) 0.2329(2) 0.0468(4) Uani d . 1 1
H H28A 1.1432 0.7508 0.1727 0.056 Uiso calc R 1 1

loop_
_atom_site_aniso_label
_atom_site_aniso_U_11
_atom_site_aniso_U_22
_atom_site_aniso_U_33
_atom_site_aniso_U_12
_atom_site_aniso_U_13
_atom_site_aniso_U_23
N1 0.0328(6) 0.0411(8) 0.0651(9) -0.0033(6) 0.0110(6) -0.0140(7)
O2 0.0316(5) 0.0435(7) 0.0654(7) -0.0009(5) 0.0106(5) -0.0159(5)
O1 0.0321(5) 0.0424(6) 0.0639(7) -0.0001(5) 0.0093(5) -0.0150(6)
N2 0.0325(6) 0.0435(8) 0.0652(9) -0.0021(6) 0.0086(6) -0.0147(7)
C1 0.0322(7) 0.0325(8) 0.0430(8) 0.0009(5) 0.0051(6) -0.0007(6)
C2 0.0361(7) 0.0352(8) 0.0436(8) -0.0012(6) 0.0116(6) -0.0032(7)
C3 0.0436(8) 0.0388(9) 0.0407(8) -0.0019(6) 0.0107(6) -0.0039(7)
C4 0.0871(15) 0.0441(11) 0.0663(13) -0.0108(10) -0.0092(11) 0.0077(9)
C5 0.107(2) 0.0650(15) 0.0660(14) -0.0016(14) -0.0202(14) 0.0137(12)
C6 0.0713(13) 0.0847(16) 0.0442(10) 0.0011(12) -0.0085(9) -0.0065(10)
C7 0.0624(11) 0.0665(13) 0.0438(9) -0.0133(10) 0.0061(8) -0.0125(9)
C8 0.0545(9) 0.0452(10) 0.0398(8) -0.0061(8) 0.0109(7) -0.0068(7)
C9 0.0368(7) 0.0332(8) 0.0423(8) -0.0013(6) 0.0048(6) -0.0052(6)
C10 0.0547(10) 0.0487(11) 0.0557(10) 0.0113(8) 0.0204(8) 0.0036(8)
C11 0.0734(13) 0.0576(11) 0.0565(11) 0.0015(10) 0.0284(10) 0.0067(10)
C12 0.0769(13) 0.0434(11) 0.0636(12) 0.0004(10) 0.0164(10) 0.0106(9)
C13 0.0837(15) 0.0440(11) 0.1012(18) 0.0193(11) 0.0389(14) 0.0163(11)
C14 0.0657(12) 0.0439(10) 0.0795(14) 0.0133(9) 0.0346(10) 0.0054(10)
C15 0.0327(7) 0.0324(7) 0.0418(7) -0.0002(6) 0.0066(6) -0.0006(6)
C16 0.0357(7) 0.0337(8) 0.0430(8) -0.0020(6) 0.0129(6) -0.0041(7)
C17 0.0363(7) 0.0358(8) 0.0399(7) -0.0021(6) 0.0055(6) -0.0057(6)
C18 0.0531(10) 0.0481(10) 0.0534(10) 0.0080(8) 0.0186(8) 0.0042(8)
C19 0.0686(12) 0.0591(12) 0.0550(11) 0.0016(10) 0.0245(9) 0.0069(10)
C20 0.0752(13) 0.0429(11) 0.0583(11) -0.0010(9) 0.0123(10) 0.0104(8)
C21 0.0786(15) 0.0409(10) 0.0818(15) 0.0171(9) 0.0294(12) 0.0066(10)
C22 0.0597(10) 0.0404(9) 0.0655(11) 0.0073(8) 0.0291(9) 0.0050(8)
C23 0.0451(8) 0.0399(9) 0.0381(7) -0.0005(6) 0.0123(6) -0.0036(7)
C24 0.0878(16) 0.0478(12) 0.0684(13) -0.0088(11) -0.0116(12) 0.0077(10)
C25 0.109(2) 0.0685(16) 0.0669(14) 0.0064(15) -0.0228(14) 0.0127(12)
C26 0.0741(13) 0.0856(16) 0.0441(10) 0.0001(12) -0.0091(9) -0.0043(11)
C27 0.0643(12) 0.0720(14) 0.0462(9) -0.0175(10) 0.0081(9) -0.0141(10)
C28 0.0553(10) 0.0452(10) 0.0411(8) -0.0090(8) 0.0112(7) -0.0057(7)

loop_
_atom_type_symbol
_atom_type_description
_atom_type_scat_dispersion_real
_atom_type_scat_dispersion_imag
_atom_type_scat_source
C C 0.0181 0.0091 'International Tables Vol C Tables 4.2.6.8 and 6.1.1.4'
H H 0.0000 0.0000 'International Tables Vol C Tables 4.2.6.8 and 6.1.1.4'
N N 0.0311 0.0180 'International Tables Vol C Tables 4.2.6.8 and 6.1.1.4'
O O 0.0492 0.0322 'International Tables Vol C Tables 4.2.6.8 and 6.1.1.4'

loop_
_geom_angle_atom_site_label_1
_geom_angle_atom_site_label_2
_geom_angle_atom_site_label_3
_geom_angle
C1 N1 H1B 120.8(16)
C1 N1 H1A 115.9(16)
H1B N1 H1A 123(2)
C15 N2 H2B 119.8(16)
C15 N2 H2A 123.8(16)
H2B N2 H2A 116(2)
O1 C1 N1 122.46(15)
O1 C1 C2 121.11(14)
N1 C1 C2 116.42(14)
C9 C2 C1 109.27(13)
C9 C2 C3 113.52(13)
C1 C2 C3 111.11(13)
C9 C2 H2C 107.6
C1 C2 H2C 107.6
C3 C2 H2C 107.6
C8 C3 C4 117.79(17)
C8 C3 C2 121.97(15)
C4 C3 C2 120.21(16)
C5 C4 C3 121.0(2)
C5 C4 H4A 119.5
C3 C4 H4A 119.5
C4 C5 C6 120.5(2)
C4 C5 H5A 119.7
C6 C5 H5A 119.7
C7 C6 C5 119.0(2)
C7 C6 H6A 120.5
C5 C6 H6A 120.5
C6 C7 C8 120.59(19)
C6 C7 H7A 119.7
C8 C7 H7A 119.7
C3 C8 C7 121.11(18)
C3 C8 H8A 119.4
C7 C8 H8A 119.4
C10 C9 C14 117.65(17)
C10 C9 C2 122.44(15)
C14 C9 C2 119.91(15)
C9 C10 C11 120.79(18)
C9 C10 H10A 119.6
C11 C10 H10A 119.6
C12 C11 C10 120.97(19)
C12 C11 H11A 119.5
C10 C11 H11A 119.5
C11 C12 C13 119.0(2)
C11 C12 H12A 120.5
C13 C12 H12A 120.5
C12 C13 C14 120.0(2)
C12 C13 H13A 120.0
C14 C13 H13A 120.0
C13 C14 C9 121.52(19)
C13 C14 H14A 119.2
C9 C14 H14A 119.2
O2 C15 N2 122.28(16)
O2 C15 C16 120.98(13)
N2 C15 C16 116.72(13)
C23 C16 C17 113.57(13)
C23 C16 C15 110.82(13)
C17 C16 C15 109.44(12)
C23 C16 H16A 107.6
C17 C16 H16A 107.6
C15 C16 H16A 107.6
C22 C17 C18 118.40(16)
C22 C17 C16 119.72(14)
C18 C17 C16 121.88(14)
C17 C18 C19 120.03(18)
C17 C18 H18A 120.0
C19 C18 H18A 120.0
C20 C19 C18 120.89(19)
C20 C19 H19A 119.6
C18 C19 H19A 119.6
C19 C20 C21 119.51(19)
C19 C20 H20A 120.2
C21 C20 H20A 120.2
C20 C21 C22 119.9(2)
C20 C21 H21A 120.1
C22 C21 H21A 120.1
C17 C22 C21 121.31(19)
C17 C22 H22A 119.3
C21 C22 H22A 119.3
C28 C23 C24 117.35(17)
C28 C23 C16 121.97(15)
C24 C23 C16 120.64(16)
C25 C24 C23 121.1(2)
C25 C24 H24A 119.5
C23 C24 H24A 119.5
C26 C25 C24 120.5(2)
C26 C25 H25A 119.7
C24 C25 H25A 119.7
C25 C26 C27 119.4(2)
C25 C26 H26A 120.3
C27 C26 H26A 120.3
C26 C27 C28 120.4(2)
C26 C27 H27A 119.8
C28 C27 H27A 119.8
C27 C28 C23 121.22(18)
C27 C28 H28A 119.4
C23 C28 H28A 119.4

loop_
_geom_bond_atom_site_label_1
_geom_bond_atom_site_label_2
_geom_bond_distance
N1 C1 1.322(2)
N1 H1B 0.889(13)
N1 H1A 0.873(13)
O2 C15 1.2306(19)
O1 C1 1.2292(19)
N2 C15 1.324(2)
N2 H2B 0.883(13)
N2 H2A 0.889(13)
C1 C2 1.529(2)
C2 C9 1.523(2)
C2 C3 1.529(2)
C2 H2C 1.0000
C3 C8 1.382(2)
C3 C4 1.384(3)
C4 C5 1.384(3)
C4 H4A 0.9500
C5 C6 1.377(4)
C5 H5A 0.9500
C6 C7 1.369(4)
C6 H6A 0.9500
C7 C8 1.385(3)
C7 H7A 0.9500
C8 H8A 0.9500
C9 C10 1.377(3)
C9 C14 1.388(3)
C10 C11 1.383(3)
C10 H10A 0.9500
C11 C12 1.371(3)
C11 H11A 0.9500
C12 C13 1.373(4)
C12 H12A 0.9500
C13 C14 1.380(3)
C13 H13A 0.9500
C14 H14A 0.9500
C15 C16 1.533(2)
C16 C23 1.521(2)
C16 C17 1.532(2)
C16 H16A 1.0000
C17 C22 1.375(2)
C17 C18 1.387(2)
C18 C19 1.388(3)
C18 H18A 0.9500
C19 C20 1.364(3)
C19 H19A 0.9500
C20 C21 1.374(4)
C20 H20A 0.9500
C21 C22 1.384(3)
C21 H21A 0.9500
C22 H22A 0.9500
C23 C28 1.385(2)
C23 C24 1.389(3)
C24 C25 1.382(3)
C24 H24A 0.9500
C25 C26 1.367(4)
C25 H25A 0.9500
C26 C27 1.366(4)
C26 H26A 0.9500
C27 C28 1.384(3)
C27 H27A 0.9500
C28 H28A 0.9500

loop_
_geom_hbond_atom_site_label_D
_geom_hbond_atom_site_label_H
_geom_hbond_atom_site_label_A
_geom_hbond_site_symmetry_A
_geom_hbond_distance_DH
_geom_hbond_distance_HA
_geom_hbond_distance_DA
_geom_hbond_angle_DHA
N1 H1B O1 1_655 0.889(13) 2.201(18) 2.9409(17) 140(2)
N1 H1A O2 1_556 0.873(13) 2.086(13) 2.9575(19) 177(2)
N2 H2B O1 1_554 0.883(13) 2.071(13) 2.9526(19) 176(2)
N2 H2A O2 1_455 0.889(13) 2.169(17) 2.9407(18) 145(2)
N1 H1A N2 1_556 0.873(13) 3.06(2) 3.7246(18) 134.4(19)
N2 H2B N1 1_554 0.883(13) 3.10(2) 3.7246(18) 129.9(19)
C10 H10A O1 . 0.95 2.50 3.093(2) 120.
C18 H18A O2 . 0.95 2.51 3.099(2) 120
C2 H2C Cg1 1_655 1.00 2.96 3.9379(18) 165
C16 H16A Cg4 1_455 1.00 2.95 3.9263(18) 166

loop_
_geom_torsion_atom_site_label_1
_geom_torsion_atom_site_label_2
_geom_torsion_atom_site_label_3
_geom_torsion_atom_site_label_4
_geom_torsion
O1 C1 C2 C9 -79.23(19)
N1 C1 C2 C9 99.42(17)
O1 C1 C2 C3 46.8(2)
N1 C1 C2 C3 -134.55(16)
C9 C2 C3 C8 -17.6(2)
C1 C2 C3 C8 -141.21(16)
C9 C2 C3 C4 164.54(19)
C1 C2 C3 C4 40.9(2)
C8 C3 C4 C5 1.2(4)
C2 C3 C4 C5 179.2(2)
C3 C4 C5 C6 0.2(5)
C4 C5 C6 C7 -1.3(5)
C5 C6 C7 C8 0.9(4)
C4 C3 C8 C7 -1.6(3)
C2 C3 C8 C7 -179.55(17)
C6 C7 C8 C3 0.6(3)
C1 C2 C9 C10 47.5(2)
C3 C2 C9 C10 -77.1(2)
C1 C2 C9 C14 -132.47(18)
C3 C2 C9 C14 102.9(2)
C14 C9 C10 C11 -0.1(3)
C2 C9 C10 C11 179.91(18)
C9 C10 C11 C12 0.3(3)
C10 C11 C12 C13 -1.0(4)
C11 C12 C13 C14 1.6(4)
C12 C13 C14 C9 -1.4(4)
C10 C9 C14 C13 0.7(3)
C2 C9 C14 C13 -179.3(2)
O2 C15 C16 C23 -46.8(2)
N2 C15 C16 C23 135.00(15)
O2 C15 C16 C17 79.24(18)
N2 C15 C16 C17 -99.00(16)
C23 C16 C17 C22 -103.20(18)
C15 C16 C17 C22 132.39(17)
C23 C16 C17 C18 76.54(19)
C15 C16 C17 C18 -47.87(19)
C22 C17 C18 C19 0.2(3)
C16 C17 C18 C19 -179.50(18)
C17 C18 C19 C20 -0.4(3)
C18 C19 C20 C21 0.6(4)
C19 C20 C21 C22 -0.7(4)
C18 C17 C22 C21 -0.3(3)
C16 C17 C22 C21 179.4(2)
C20 C21 C22 C17 0.6(4)
C17 C16 C23 C28 18.5(2)
C15 C16 C23 C28 142.15(16)
C17 C16 C23 C24 -164.12(19)
C15 C16 C23 C24 -40.5(2)
C28 C23 C24 C25 -0.8(4)
C16 C23 C24 C25 -178.3(2)
C23 C24 C25 C26 -0.4(5)
C24 C25 C26 C27 1.1(5)
C25 C26 C27 C28 -0.8(4)
C26 C27 C28 C23 -0.4(3)
C24 C23 C28 C27 1.1(3)
C16 C23 C28 C27 178.60(17)

loop_
_cod_related_entry_id
_cod_related_entry_database
_cod_related_entry_code
1 ChemSpider 70789
